data_4305078
loop_
_publ_author_name
'Eamonn Conrad'
'Neil Burford'
'Robert McDonald'
'Michael J. Ferguson'

_publ_section_title
;
Phosphinoarsonium and Diarsonium Cations from Chloride-Abstraction-Induced
Pnictogen Coupling
;
_journal_name_full 'Inorganic Chemistry'
_journal_page_first 2952
_journal_page_last 2954
_journal_paper_doi 10.1021/ic800287e
_journal_volume 47
_journal_year 2008
_chemical_formula_sum 'C8 H18 As2 F6 O6 S2'
_chemical_formula_weight 538.18
_chemical_name_systematic
;

 ?

;
_space_group_IT_number 15
_symmetry_cell_setting monoclinic
_symmetry_space_group_name_Hall '-C 2yc'
_symmetry_space_group_name_H-M 'C 1 2/c 1'
_atom_sites_solution_hydrogens geom
_atom_sites_solution_primary direct
_atom_sites_solution_secondary difmap
_audit_creation_method SHELXL-97
_cell_angle_alpha 90.00
_cell_angle_beta 108.8807(8)
_cell_angle_gamma 90.00
_cell_formula_units_Z 8
_cell_length_a 20.2747(12)
_cell_length_b 10.5840(6)
_cell_length_c 19.5056(12)
_cell_measurement_reflns_used 6602
_cell_measurement_temperature 193(2)
_cell_measurement_theta_max 27.44
_cell_measurement_theta_min 2.20
_cell_volume 3960.4(4)
_computing_cell_refinement 'Bruker SAINT (Bruker, 1997)'
_computing_data_collection 'Bruker SMART (Bruker, 1997)'
_computing_data_reduction 'Bruker SAINT (Bruker, 1997)'
_computing_molecular_graphics 'Bruker SHELXTL (Bruker, 1997)'
_computing_publication_material 'Bruker SHELXTL (Bruker, 1997)'
_computing_structure_refinement 'SHELXL-97 (Sheldrick, 1997)'
_computing_structure_solution 'DIRDIF-96 (Beurskens et al., 1996)'
_diffrn_ambient_temperature 193(2)
_diffrn_detector_area_resol_mean 8.192
_diffrn_measured_fraction_theta_full 0.996
_diffrn_measured_fraction_theta_max 0.996
_diffrn_measurement_device_type 'Bruker PLATFORM diffractometer/SMART 1000 CCD area detector'
_diffrn_measurement_method '\w scans'
_diffrn_radiation_monochromator graphite
_diffrn_radiation_source 'fine-focus sealed tube'
_diffrn_radiation_type MoK\a
_diffrn_radiation_wavelength 0.71073
_diffrn_reflns_av_R_equivalents 0.0191
_diffrn_reflns_av_sigmaI/netI 0.0160
_diffrn_reflns_limit_h_max 26
_diffrn_reflns_limit_h_min -26
_diffrn_reflns_limit_k_max 13
_diffrn_reflns_limit_k_min -13
_diffrn_reflns_limit_l_max 25
_diffrn_reflns_limit_l_min -25
_diffrn_reflns_number 17003
_diffrn_reflns_theta_full 27.49
_diffrn_reflns_theta_max 27.49
_diffrn_reflns_theta_min 2.12
_diffrn_standards_decay_% 0
_diffrn_standards_interval_time 0
_diffrn_standards_number 0
_exptl_absorpt_coefficient_mu 3.658
_exptl_absorpt_correction_T_max 0.3526
_exptl_absorpt_correction_T_min 0.2898
_exptl_absorpt_correction_type multi-scan
_exptl_absorpt_process_details 'SADABS (Sheldrick, 1996)'
_exptl_crystal_colour colorless
_exptl_crystal_density_diffrn 1.805
_exptl_crystal_density_method 'not measured'
_exptl_crystal_description prism
_exptl_crystal_F_000 2128
_exptl_crystal_size_max 0.45
_exptl_crystal_size_mid 0.36
_exptl_crystal_size_min 0.36
_refine_diff_density_max 0.521
_refine_diff_density_min -0.522
_refine_diff_density_rms 0.105
_refine_ls_extinction_method none
_refine_ls_goodness_of_fit_ref 1.052
_refine_ls_hydrogen_treatment constr
_refine_ls_matrix_type full
_refine_ls_number_parameters 223
_refine_ls_number_reflns 4525
_refine_ls_number_restraints 0
_refine_ls_restrained_S_all 1.052
_refine_ls_R_factor_all 0.0299
_refine_ls_R_factor_gt 0.0254
_refine_ls_shift/su_max 0.000
_refine_ls_shift/su_mean 0.000
_refine_ls_structure_factor_coef Fsqd
_refine_ls_weighting_details 'calc w=1/[\s^2^(Fo^2^)+(0.0353P)^2^+4.9310P] where P=(Fo^2^+2Fc^2^)/3'
_refine_ls_weighting_scheme calc
_refine_ls_wR_factor_gt 0.0633
_refine_ls_wR_factor_ref 0.0656
_reflns_number_gt 4065
_reflns_number_total 4525
_reflns_threshold_expression I>2\s(I)
_cod_data_source_file ic800287e-file003_1.cif
_cod_data_source_block dal07c5
_cod_depositor_comments
;
The following automatic conversions were performed:
'_symmetry_cell_setting' value 'Monoclinic' changed to 'monoclinic'
according to '/home/saulius/struct/CIF-dictionaries/cif_core.dic'
dictionary named 'cif_core.dic' version 2.4.1 from 2010-06-29.

Automatic conversion script
Id: cif_fix_enum 1527 2010-12-29 10:47:43Z saulius 
;
_cod_database_code 4305078

loop_
_symmetry_equiv_pos_as_xyz
'x, y, z'
'-x, y, -z+1/2'
'x+1/2, y+1/2, z'
'-x+1/2, y+1/2, -z+1/2'
'-x, -y, -z'
'x, -y, z-1/2'
'-x+1/2, -y+1/2, -z'
'x+1/2, -y+1/2, z-1/2'

loop_
_atom_site_label
_atom_site_type_symbol
_atom_site_fract_x
_atom_site_fract_y
_atom_site_fract_z
_atom_site_U_iso_or_equiv
_atom_site_adp_type
_atom_site_occupancy
_atom_site_symmetry_multiplicity
_atom_site_calc_flag
_atom_site_refinement_flags
_atom_site_disorder_assembly
_atom_site_disorder_group
As1 As 0.125469(11) 0.48404(2) 0.130938(11) 0.02701(7) Uani 1 1 d . . .
As2 As 0.230932(11) 0.38417(2) 0.126641(11) 0.02737(7) Uani 1 1 d . . .
C1 C 0.14360(12) 0.5849(2) 0.21602(12) 0.0352(5) Uani 1 1 d . . .
H1A H 0.0996 0.6185 0.2191 0.042 Uiso 1 1 calc R . .
H1B H 0.1744 0.6551 0.2139 0.042 Uiso 1 1 calc R . .
H1C H 0.1661 0.5331 0.2588 0.042 Uiso 1 1 calc R . .
C2 C 0.09082(12) 0.5841(2) 0.04526(12) 0.0353(5) Uani 1 1 d . . .
H2A H 0.0889 0.5327 0.0029 0.042 Uiso 1 1 calc R . .
H2B H 0.1218 0.6564 0.0483 0.042 Uiso 1 1 calc R . .
H2C H 0.0439 0.6145 0.0407 0.042 Uiso 1 1 calc R . .
C3 C 0.05971(12) 0.3543(2) 0.13072(13) 0.0382(5) Uani 1 1 d . . .
H3A H 0.0159 0.3929 0.1312 0.046 Uiso 1 1 calc R . .
H3B H 0.0785 0.3011 0.1738 0.046 Uiso 1 1 calc R . .
H3C H 0.0510 0.3024 0.0871 0.046 Uiso 1 1 calc R . .
C4 C 0.30753(11) 0.4313(2) 0.20998(12) 0.0334(5) Uani 1 1 d . . .
H4A H 0.2952 0.4163 0.2539 0.040 Uiso 1 1 calc R . .
H4B H 0.3181 0.5211 0.2069 0.040 Uiso 1 1 calc R . .
H4C H 0.3485 0.3806 0.2118 0.040 Uiso 1 1 calc R . .
C5 C 0.24726(13) 0.4367(2) 0.03963(12) 0.0364(5) Uani 1 1 d . . .
H5A H 0.2906 0.3988 0.0375 0.044 Uiso 1 1 calc R . .
H5B H 0.2511 0.5290 0.0393 0.044 Uiso 1 1 calc R . .
H5C H 0.2084 0.4094 -0.0024 0.044 Uiso 1 1 calc R . .
C6 C 0.21491(13) 0.2059(2) 0.12349(13) 0.0362(5) Uani 1 1 d . . .
H6A H 0.1773 0.1843 0.0789 0.043 Uiso 1 1 calc R . .
H6B H 0.2017 0.1805 0.1656 0.043 Uiso 1 1 calc R . .
H6C H 0.2576 0.1614 0.1244 0.043 Uiso 1 1 calc R . .
S1 S 0.28006(3) 0.79591(5) 0.15473(3) 0.03537(13) Uani 1 1 d . . .
F1 F 0.39421(13) 0.6810(2) 0.15880(18) 0.1065(9) Uani 1 1 d . . .
F2 F 0.3389(2) 0.7659(3) 0.05649(15) 0.1365(13) Uani 1 1 d . . .
F3 F 0.39625(16) 0.8808(3) 0.1464(2) 0.1418(14) Uani 1 1 d . . .
O1 O 0.24146(10) 0.68317(18) 0.12617(11) 0.0514(5) Uani 1 1 d . . .
O2 O 0.30734(10) 0.7975(2) 0.23255(10) 0.0522(5) Uani 1 1 d . . .
O3 O 0.24948(15) 0.9116(2) 0.12294(14) 0.0750(7) Uani 1 1 d . . .
C7 C 0.3570(2) 0.7805(3) 0.1282(2) 0.0712(10) Uani 1 1 d . . .
S2 S 0.43055(3) 0.21791(6) 0.09690(3) 0.03967(14) Uani 1 1 d . . .
F4 F 0.52951(14) 0.3634(2) 0.0851(2) 0.1264(12) Uani 1 1 d . . .
F6 F 0.43493(17) 0.4583(2) 0.0727(2) 0.1356(13) Uani 1 1 d . . .
F5 F 0.4981(2) 0.4016(4) 0.1769(2) 0.1691(17) Uani 1 1 d . . .
O4 O 0.37471(11) 0.2400(2) 0.12469(13) 0.0682(6) Uani 1 1 d . . .
O5 O 0.40963(13) 0.1999(2) 0.02012(11) 0.0675(6) Uani 1 1 d . . .
O6 O 0.48223(11) 0.1307(2) 0.13609(13) 0.0674(6) Uani 1 1 d . . .
C8 C 0.4759(2) 0.3680(4) 0.1085(3) 0.0775(11) Uani 1 1 d . . .

loop_
_atom_site_aniso_label
_atom_site_aniso_U_11
_atom_site_aniso_U_22
_atom_site_aniso_U_33
_atom_site_aniso_U_23
_atom_site_aniso_U_13
_atom_site_aniso_U_12
As1 0.02457(11) 0.02877(12) 0.02685(11) 0.00021(8) 0.00715(8) 0.00270(8)
As2 0.02716(11) 0.02685(11) 0.02839(11) -0.00013(8) 0.00937(8) 0.00378(8)
C1 0.0376(12) 0.0357(11) 0.0309(11) -0.0052(9) 0.0091(9) 0.0042(9)
C2 0.0332(11) 0.0398(12) 0.0300(11) 0.0064(9) 0.0064(9) 0.0070(9)
C3 0.0304(11) 0.0403(13) 0.0414(13) 0.0040(10) 0.0082(10) -0.0059(9)
C4 0.0294(10) 0.0359(11) 0.0327(11) 0.0023(9) 0.0073(9) -0.0001(9)
C5 0.0424(12) 0.0393(12) 0.0312(11) 0.0009(9) 0.0168(10) 0.0037(10)
C6 0.0439(13) 0.0261(10) 0.0391(12) -0.0016(9) 0.0141(10) 0.0040(9)
S1 0.0424(3) 0.0311(3) 0.0338(3) -0.0012(2) 0.0142(2) -0.0025(2)
F1 0.0735(14) 0.0930(18) 0.180(3) 0.0071(17) 0.0789(17) 0.0198(13)
F2 0.226(4) 0.133(2) 0.107(2) 0.0001(18) 0.134(2) -0.009(2)
F3 0.120(2) 0.0921(19) 0.269(4) -0.039(2) 0.140(3) -0.0552(16)
O1 0.0518(11) 0.0408(10) 0.0576(12) -0.0085(8) 0.0121(9) -0.0096(8)
O2 0.0530(11) 0.0698(13) 0.0349(9) -0.0080(9) 0.0157(8) -0.0080(10)
O3 0.0955(18) 0.0407(11) 0.0784(16) 0.0092(11) 0.0137(14) 0.0151(12)
C7 0.092(3) 0.0527(18) 0.100(3) -0.0059(18) 0.074(2) -0.0155(18)
S2 0.0306(3) 0.0447(3) 0.0425(3) -0.0060(3) 0.0102(2) 0.0087(2)
F4 0.0904(18) 0.0768(16) 0.246(4) -0.023(2) 0.101(2) -0.0233(13)
F6 0.126(2) 0.0462(13) 0.254(4) 0.0091(18) 0.089(3) 0.0136(14)
F5 0.195(4) 0.164(3) 0.141(3) -0.099(3) 0.044(3) -0.088(3)
O4 0.0542(13) 0.0740(15) 0.0898(17) -0.0062(13) 0.0418(12) 0.0141(11)
O5 0.0795(16) 0.0727(15) 0.0431(11) -0.0091(10) 0.0097(11) -0.0071(12)
O6 0.0440(11) 0.0753(15) 0.0799(16) 0.0208(12) 0.0158(11) 0.0226(11)
C8 0.064(2) 0.060(2) 0.115(3) -0.030(2) 0.038(2) -0.0082(17)

loop_
_atom_type_symbol
_atom_type_description
_atom_type_scat_dispersion_real
_atom_type_scat_dispersion_imag
_atom_type_scat_source
C C 0.0033 0.0016 'International Tables Vol C Tables 4.2.6.8 and 6.1.1.4'
H H 0.0000 0.0000 'International Tables Vol C Tables 4.2.6.8 and 6.1.1.4'
O O 0.0106 0.0060 'International Tables Vol C Tables 4.2.6.8 and 6.1.1.4'
F F 0.0171 0.0103 'International Tables Vol C Tables 4.2.6.8 and 6.1.1.4'
S S 0.1246 0.1234 'International Tables Vol C Tables 4.2.6.8 and 6.1.1.4'
As As 0.0499 2.0058 'International Tables Vol C Tables 4.2.6.8 and 6.1.1.4'

loop_
_geom_angle_atom_site_label_1
_geom_angle_atom_site_label_2
_geom_angle_atom_site_label_3
_geom_angle
_geom_angle_site_symmetry_1
_geom_angle_site_symmetry_3
_geom_angle_publ_flag
C1 As1 C2 111.34(10) . . ?
C1 As1 C3 110.00(11) . . ?
C2 As1 C3 109.71(10) . . ?
C1 As1 As2 110.64(7) . . ?
C2 As1 As2 106.97(7) . . ?
C3 As1 As2 108.09(8) . . ?
C6 As2 C5 109.55(10) . . ?
C6 As2 C4 111.52(10) . . ?
C5 As2 C4 110.57(10) . . ?
C6 As2 As1 106.88(8) . . ?
C5 As2 As1 108.25(7) . . ?
C4 As2 As1 109.94(7) . . ?
O3 S1 O1 116.13(14) . . ?
O3 S1 O2 114.53(14) . . ?
O1 S1 O2 113.21(12) . . ?
O3 S1 C7 104.40(18) . . ?
O1 S1 C7 103.13(14) . . ?
O2 S1 C7 103.36(17) . . ?
F3 C7 F1 108.5(4) . . ?
F3 C7 F2 108.4(3) . . ?
F1 C7 F2 107.8(3) . . ?
F3 C7 S1 110.9(2) . . ?
F1 C7 S1 111.3(2) . . ?
F2 C7 S1 109.9(3) . . ?
O6 S2 O4 116.17(15) . . ?
O6 S2 O5 113.22(15) . . ?
O4 S2 O5 114.66(15) . . ?
O6 S2 C8 104.25(17) . . ?
O4 S2 C8 104.04(16) . . ?
O5 S2 C8 102.33(18) . . ?
F4 C8 F6 107.2(4) . . ?
F4 C8 F5 108.4(4) . . ?
F6 C8 F5 107.1(4) . . ?
F4 C8 S2 111.7(2) . . ?
F6 C8 S2 111.4(3) . . ?
F5 C8 S2 111.0(3) . . ?

loop_
_geom_bond_atom_site_label_1
_geom_bond_atom_site_label_2
_geom_bond_distance
_geom_bond_site_symmetry_2
_geom_bond_publ_flag
As1 C1 1.907(2) . ?
As1 C2 1.910(2) . ?
As1 C3 1.913(2) . ?
As1 As2 2.4109(3) . ?
As2 C6 1.913(2) . ?
As2 C5 1.914(2) . ?
As2 C4 1.916(2) . ?
S1 O3 1.421(2) . ?
S1 O1 1.4367(19) . ?
S1 O2 1.4378(19) . ?
S1 C7 1.804(3) . ?
F1 C7 1.320(5) . ?
F2 C7 1.335(5) . ?
F3 C7 1.304(4) . ?
S2 O6 1.420(2) . ?
S2 O4 1.424(2) . ?
S2 O5 1.431(2) . ?
S2 C8 1.813(4) . ?
F4 C8 1.308(4) . ?
F6 C8 1.311(5) . ?
F5 C8 1.311(5) . ?

loop_
_geom_torsion_atom_site_label_1
_geom_torsion_atom_site_label_2
_geom_torsion_atom_site_label_3
_geom_torsion_atom_site_label_4
_geom_torsion
_geom_torsion_site_symmetry_1
_geom_torsion_site_symmetry_2
_geom_torsion_site_symmetry_3
_geom_torsion_site_symmetry_4
_geom_torsion_publ_flag
C1 As1 As2 C6 121.00(11) . . . . ?
C2 As1 As2 C6 -117.57(11) . . . . ?
C3 As1 As2 C6 0.51(11) . . . . ?
C1 As1 As2 C5 -121.07(11) . . . . ?
C2 As1 As2 C5 0.36(11) . . . . ?
C3 As1 As2 C5 118.44(11) . . . . ?
C1 As1 As2 C4 -0.19(11) . . . . ?
C2 As1 As2 C4 121.24(11) . . . . ?
C3 As1 As2 C4 -120.68(11) . . . . ?
O3 S1 C7 F3 54.2(4) . . . . ?
O1 S1 C7 F3 176.0(3) . . . . ?
O2 S1 C7 F3 -65.9(4) . . . . ?
O3 S1 C7 F1 175.1(3) . . . . ?
O1 S1 C7 F1 -63.1(3) . . . . ?
O2 S1 C7 F1 55.0(3) . . . . ?
O3 S1 C7 F2 -65.6(3) . . . . ?
O1 S1 C7 F2 56.1(3) . . . . ?
O2 S1 C7 F2 174.3(2) . . . . ?
O6 S2 C8 F4 57.9(4) . . . . ?
O4 S2 C8 F4 -179.9(3) . . . . ?
O5 S2 C8 F4 -60.2(4) . . . . ?
O6 S2 C8 F6 177.7(3) . . . . ?
O4 S2 C8 F6 -60.1(4) . . . . ?
O5 S2 C8 F6 59.6(3) . . . . ?
O6 S2 C8 F5 -63.1(3) . . . . ?
O4 S2 C8 F5 59.1(3) . . . . ?
O5 S2 C8 F5 178.7(3) . . . . ?

loop_
_cod_related_entry_id
_cod_related_entry_database
_cod_related_entry_code
1 ChemSpider 30660797
